data_2003889
loop_
_publ_author_name
'Laity, H. L.'
'Taylor, M. R.'

_publ_contact_author
;
Dr Max R. Taylor
The Flinders University of South Australia
School of Physical Sciences
GPO Box 2100
Adelaide
SA 5001
Australia
;
_publ_section_title
;
 Dichlorobis(purine)zinc(II)
;
_journal_issue 9
_journal_name_full 'Acta Crystallographica Section C'
_journal_page_first 1791
_journal_page_last 1793
_journal_paper_doi 10.1107/S0108270195004227
_journal_volume 51
_journal_year 1995
_chemical_compound_source
;
Crystals were obtained by slow evaporation of an aqueous solution
that was 0.64 M in each of zinc(II)  chloride, hydrochloric acid
and purine.
;
_chemical_formula_moiety 'C10 H8 Cl2 N8 Zn'
_chemical_formula_sum 'C10 H8 Cl2 N8 Zn'
_chemical_formula_weight 376.50
_chemical_name_systematic
;
Dichlorobis(purine)zinc(II)
;
_space_group_IT_number 9
_symmetry_cell_setting monoclinic
_symmetry_space_group_name_Hall 'C -2yc'
_symmetry_space_group_name_H-M 'C 1 c 1'
_audit_creation_method from_Xtal_archive_file_using_CIFIO
_cell_angle_alpha 90.00000
_cell_angle_beta 96.78(3)
_cell_angle_gamma 90.00000
_cell_formula_units_Z 4
_cell_length_a 6.591(4)
_cell_length_b 12.222(2)
_cell_length_c 17.254(4)
_cell_measurement_reflns_used 10
_cell_measurement_temperature 293
_cell_measurement_theta_max 12
_cell_measurement_theta_min 10
_cell_volume 1380.2(9)
_computing_data_reduction 'Xtal DIFDAT, ADDREF, ABSORB, SORTRF (Hall, Flack & Stewart, 1992)'
_computing_molecular_graphics Xtal
_computing_publication_material 'Xtal BONDLA, CIFIO'
_computing_structure_refinement 'Xtal CRYLSQ'
_computing_structure_solution Xtal
_diffrn_ambient_temperature 293
_diffrn_measurement_device CAD4
_diffrn_measurement_method '\q/2\q scans'
_diffrn_radiation_monochromator graphite
_diffrn_radiation_source 'fixed tube'
_diffrn_radiation_type 'Mo K\a'
_diffrn_radiation_wavelength .71073
_diffrn_reflns_av_R_equivalents .048
_diffrn_reflns_av_sigmaI/netI .054
_diffrn_reflns_limit_h_max 1
_diffrn_reflns_limit_h_min -09
_diffrn_reflns_limit_k_max 18
_diffrn_reflns_limit_k_min -018
_diffrn_reflns_limit_l_max 26
_diffrn_reflns_limit_l_min -025
_diffrn_reflns_number 5491
_diffrn_reflns_theta_max 32.51
_diffrn_reflns_theta_min 2.38
_diffrn_standards_decay_% '< 1'
_diffrn_standards_interval_count 50
_diffrn_standards_number 8
_exptl_absorpt_coefficient_mu 2.17
_exptl_absorpt_correction_T_max .864
_exptl_absorpt_correction_T_min .712
_exptl_absorpt_correction_type integration
_exptl_crystal_colour
;
colourless
;
_exptl_crystal_density_diffrn 1.812
_exptl_crystal_density_meas 1.81(2)
_exptl_crystal_density_method
;
flotation in a 1,2-dibromoethane/N,N-dimethylformamide
mixture
;
_exptl_crystal_description 'hexagonal prism'
_exptl_crystal_F_000 751.74
_exptl_crystal_size_max .40
_exptl_crystal_size_mid .13
_exptl_crystal_size_min .08
_refine_diff_density_max .594
_refine_diff_density_min -0.476
_refine_ls_abs_structure_Flack 0
_refine_ls_extinction_method none
_refine_ls_goodness_of_fit_all 1.391
_refine_ls_goodness_of_fit_obs 1.443
_refine_ls_hydrogen_treatment noref
_refine_ls_matrix_type full
_refine_ls_number_constraints 0
_refine_ls_number_parameters 188
_refine_ls_number_reflns 2603
_refine_ls_number_restraints 0
_refine_ls_R_factor_all .047
_refine_ls_R_factor_obs .040
_refine_ls_shift/esd_max .02
_refine_ls_shift/esd_mean .001
_refine_ls_structure_factor_coef F
_refine_ls_weighting_scheme 'sigma, w = 1/\s^2^(F)'
_refine_ls_wR_factor_all .034
_refine_ls_wR_factor_obs .033
_reflns_limit_h_max 1
_reflns_limit_h_min -09
_reflns_limit_k_max 18
_reflns_limit_k_min -018
_reflns_limit_l_max 26
_reflns_limit_l_min -025
_reflns_number_observed 2603
_reflns_number_total 2919
_reflns_observed_criterion refl_observed_if_Fsqd_>_0
_cod_data_source_file fg1031.cif
_cod_data_source_block znpur
_cod_original_sg_symbol_H-M 'C c'
_cod_database_code 2003889

loop_
_symmetry_equiv_pos_as_xyz
+x,+y,+z
+x,-y,1/2+z
1/2+x,1/2+y,+z
1/2+x,1/2-y,1/2+z

loop_
_atom_site_aniso_label
_atom_site_aniso_U_11
_atom_site_aniso_U_22
_atom_site_aniso_U_33
_atom_site_aniso_U_12
_atom_site_aniso_U_13
_atom_site_aniso_U_23
Zn .0216(2) .0383(2) .0253(2) .0004(3) .00120(10) .0006(2)
Cl1 .0398(7) .0447(6) .0522(6) -.0117(5) .0025(5) -.0041(5)
Cl2 .0367(6) .0492(7) .0566(7) .0118(6) .0000(5) -.0102(6)
N1 .039(2) .040(2) .031(2) .010(2) .005(2) -.005(2)
C2 .037(2) .042(2) .029(2) .002(2) -.003(2) -.004(2)
N3 .031(2) .040(2) .030(2) .005(2) -.0020(10) -.0030(10)
C4 .023(2) .029(2) .029(2) .002(2) .0010(10) -.0010(10)
C5 .024(2) .031(2) .028(2) .001(2) -.0010(10) .002(2)
C6 .025(2) .038(2) .033(2) .009(2) .002(2) -.001(2)
N7 .025(2) .036(2) .028(2) .0030(10) .0000(10) -.0020(10)
C8 .026(2) .042(2) .030(2) .005(2) .003(2) -.003(2)
N9 .021(2) .046(2) .035(2) .010(2) -.0010(10) -.001(2)
N1' .031(2) .044(2) .032(2) -.007(2) .0010(10) -.002(2)
C2' .035(2) .041(2) .027(2) -.005(2) .000(2) .000(2)
N3' .030(2) .043(2) .030(2) -.006(2) .0050(10) .0020(10)
C4' .026(2) .030(2) .031(2) -.003(2) .008(2) -.002(2)
C5' .021(2) .031(2) .029(2) -.003(2) .0040(10) -.0010(10)
C6' .026(2) .039(2) .033(2) -.008(2) .003(2) .001(2)
N7' .028(2) .039(2) .027(2) -.007(2) .0020(10) -.0030(10)
C8' .023(2) .044(2) .032(2) -.006(2) .002(2) .000(2)
N9' .027(2) .042(2) .034(2) -.013(2) .0040(10) -.002(2)

loop_
_atom_site_label
_atom_site_fract_x
_atom_site_fract_y
_atom_site_fract_z
_atom_site_U_iso_or_equiv
_atom_site_thermal_displace_type
_atom_site_calc_flag
Zn .99548 .41724(4) .49892 .0285(2) Uani ?
Cl1 1.1838(2) .56700(10) .52254(7) .0458(6) Uani ?
Cl2 1.1771(2) .26840(10) .47846(8) .0479(6) Uani ?
N1 .8109(7) .3334(3) .2141(2) .037(2) Uani ?
C2 .6314(7) .3773(4) .1829(2) .036(2) Uani ?
N3 .5042(6) .4363(3) .2184(2) .034(2) Uani ?
C4 .5685(6) .4495(3) .2951(2) .027(2) Uani ?
C5 .7497(6) .4081(3) .3335(2) .028(2) Uani ?
C6 .8714(7) .3481(4) .2912(2) .032(2) Uani ?
N7 .7646(6) .4401(3) .4119(2) .030(2) Uani ?
C8 .5965(7) .4983(4) .4174(2) .033(2) Uani ?
N9 .4732(6) .5051(3) .3486(2) .035(2) Uani ?
N1' 1.1042(6) .3998(3) .7883(2) .036(2) Uani ?
C2' .9620(7) .3445(4) .8206(2) .034(2) Uani ?
N3' .7882(6) .3038(3) .7849(2) .034(2) Uani ?
C4' .7651(6) .3235(3) .7078(2) .028(2) Uani ?
C5' .9042(6) .3796(3) .6681(2) .027(2) Uani ?
C6' 1.0770(7) .4197(4) .7107(2) .033(2) Uani ?
N7' .8317(5) .3822(3) .5885(2) .031(2) Uani ?
C8' .6548(7) .3294(4) .5837(2) .033(2) Uani ?
N9' .6081(6) .2936(3) .6535(2) .035(2) Uani ?
H2 .59410 .36390 .12757 .05000 Uiso calc
H6 .99678 .31728 .31375 .05000 Uiso calc
H8 .56692 .53164 .46303 .05000 Uiso calc
H9 .34661 .54159 .33825 .05000 Uiso calc
H2' .98840 .33269 .87399 .05000 Uiso calc
H6' 1.17597 .46041 .68500 .05000 Uiso calc
H8' .57096 .31780 .53469 .05000 Uiso calc
H9' .48961 .25492 .66151 .05000 Uiso calc

loop_
_atom_type_symbol
_atom_type_description
_atom_type_scat_source
_atom_type_scat_dispersion_real
_atom_type_scat_dispersion_imag
Zn ? Int._Tables_Vol_IV_Tables_2.2B_and_2.3.1 .222 1.431
Cl ? Int._Tables_Vol_IV_Tables_2.2B_and_2.3.1 .132 .159
N ? Int._Tables_Vol_IV_Tables_2.2B_and_2.3.1 .004 .003
H ? Int._Tables_Vol_IV_Tables_2.2B_and_2.3.1 0 0
C ? Int._Tables_Vol_IV_Tables_2.2B_and_2.3.1 .002 .002

loop_
_geom_angle_atom_site_label_1
_geom_angle_atom_site_label_2
_geom_angle_atom_site_label_3
_geom_angle
_geom_angle_publ_flag
Cl1 Zn Cl2 113.74(6) yes
Cl1 Zn N7 112.10(10) yes
Cl1 Zn N7' 111.70(10) yes
Cl2 Zn N7 111.40(10) yes
Cl2 Zn N7' 107.00(10) yes
N7 Zn N7' 99.90(10) yes
C2 N1 C6 118.7(4) yes
N1 C2 N3 127.6(4) yes
N1 C2 H2 115.6(4) ?
N3 C2 H2 116.8(4) ?
C2 N3 C4 112.3(4) yes
N3 C4 C5 125.2(4) yes
N3 C4 N9 127.5(4) yes
C5 C4 N9 107.3(3) yes
C4 C5 C6 117.8(3) yes
C4 C5 N7 108.5(3) yes
C6 C5 N7 133.6(4) yes
N1 C6 C5 118.3(4) yes
N1 C6 H6 119.4 ?
C5 C6 H6 122.3 ?
Zn N7 C5 129.7(3) yes
Zn N7 C8 125.4(3) yes
C5 N7 C8 104.7(3) yes
N7 C8 N9 112.7(4) yes
N7 C8 H8 123.8 ?
N9 C8 H8 123.5 ?
C4 N9 C8 106.7(3) yes
C4 N9 H9 125.3 ?
C8 N9 H9 128.0 ?
C2' N1' C6' 119.3(4) yes
N1' C2' N3' 127.2(4) yes
N1' C2' H2' 115.8 ?
N3' C2' H2' 116.9 ?
C2' N3' C4' 112.6(4) yes
N3' C4' C5' 124.9(4) yes
N3' C4' N9' 128.5(4) yes
C5' C4' N9' 106.6(3) yes
C4' C5' C6' 117.9(3) yes
C4' C5' N7' 109.0(3) yes
C6' C5' N7' 133.1(4) yes
N1' C6' C5' 118.1(4) yes
N1' C6' H6' 121.9 ?
C5' C6' H6' 120.0 ?
Zn N7' C5' 126.9(3) yes
Zn N7' C8' 126.7(3) yes
C5' N7' C8' 104.2(3) yes
N7' C8' N9' 113.2(3) yes
N7' C8' H8' 122.3 ?
N9' C8' H8' 124.6 ?
C4' N9' C8' 107.0(4) yes
C4' N9' H9' 127.8 ?
C8' N9' H9' 125.2 ?

loop_
_geom_bond_atom_site_label_1
_geom_bond_atom_site_label_2
_geom_bond_distance
_geom_bond_publ_flag
Zn Cl1 2.2220(10) yes
Zn Cl2 2.229(2) yes
Zn N7 2.027(3) yes
Zn N7' 2.033(4) yes
N1 C2 1.352(6) yes
N1 C6 1.355(5) yes
C2 N3 1.311(6) yes
C2 H2 .971 ?
N3 C4 1.350(5) yes
C4 C5 1.391(5) yes
C4 N9 1.358(5) yes
C5 C6 1.361(6) yes
C5 N7 1.400(5) yes
C6 H6 .949 ?
N7 C8 1.330(6) yes
C8 N9 1.360(5) yes
C8 H8 .927 ?
N9 H9 .945 ?
N1' C2' 1.331(6) yes
N1' C6' 1.352(5) yes
C2' N3' 1.331(6) yes
C2' H2' .928 ?
N3' C4' 1.342(5) yes
C4' C5' 1.388(6) yes
C4' N9' 1.361(5) yes
C5' C6' 1.371(6) yes
C5' N7' 1.401(5) yes
C6' H6' .968 ?
N7' C8' 1.327(6) yes
C8' N9' 1.349(5) yes
C8' H8' .965 ?
N9' H9' .937 ?

loop_
_geom_contact_atom_site_label_1
_geom_contact_atom_site_label_2
_geom_contact_distance
_geom_contact_site_symmetry_2
Zn Cl1 4.787(2) 3_445
Zn Cl2 4.772(2) 3_455
Zn C2 4.893(5) 2_565
Zn C2 4.813(4) 4
Zn C4 4.256(4) .
Zn C5 3.113(4) .
Zn C6 3.679(4) .
Zn C8 3.000(4) .
Zn C8 4.468(5) 1_655
Zn N9 4.442(4) 1_655
Zn N9 4.198(4) .
Zn N1' 4.397(4) 2_564
Zn C2' 4.223(4) 2_564
Zn C4' 4.231(4) .
Zn C5' 3.084(4) .
Zn C6' 3.630(4) .
Zn C8' 4.547(5) 1_655
Zn C8' 3.019(5) .
Zn N9' 4.186(4) .
Zn N9' 4.812(4) 1_655
Zn H2 4.1007 4
Zn H6 3.4214 .
Zn H8 4.132 1_655
Zn H8 3.147 .
Zn H9 4.107 1_655
Zn H2' 3.7371 2_564
Zn H6' 3.3317 .
Zn H8' 3.961 1_655
Zn H8' 3.177 .
Zn H9' 4.501 1_655
Cl1 Cl2 4.146(2) 3_455
Cl1 Cl2 4.218(2) 3
Cl1 Cl2 3.727(2) .
Cl1 N1 4.513(4) 2_565
Cl1 C2 3.859(5) 2_665
Cl1 N3 3.768(4) 2_665
Cl1 C5 4.515(4) .
Cl1 N7 3.526(4) .
Cl1 C8 3.544(5) 1_655
Cl1 C8 4.162(5) .
Cl1 N9 3.818(4) 1_655
Cl1 N1' 4.034(4) 2_564
Cl1 C2' 3.774(4) 2_564
Cl1 C4' 4.464(4) 3
Cl1 C5' 4.005(4) .
Cl1 C6' 3.849(4) .
Cl1 N7' 3.522(4) .
Cl1 N7' 4.102(4) 3
Cl1 C8' 3.389(5) 3
Cl1 C8' 4.291(5) 1_655
Cl1 N9' 3.646(4) 3
Cl1 H2 3.187 2_665
Cl1 H8 4.097 .
Cl1 H8 2.869 1_655
Cl1 H9 3.488 1_655
Cl1 H2' 2.992 2_564
Cl1 H6' 3.097 .
Cl1 H8' 3.167 3
Cl1 H8' 3.963 1_655
Cl1 H9' 3.659 3
Cl2 N1 4.244(4) 4
Cl2 C2 3.994(5) 4
Cl2 C5 3.930(4) .
Cl2 C6 3.730(4) .
Cl2 N7 4.232(4) 3_545
Cl2 N7 3.518(4) .
Cl2 C8 4.164(5) 1_655
Cl2 C8 3.486(5) 3_545
Cl2 N9 4.059(4) 3_545
Cl2 N9 4.270(4) 1_655
Cl2 C2' 3.748(5) 4_554
Cl2 N3' 3.613(4) 4_554
Cl2 C5' 4.145(4) .
Cl2 C6' 4.532(5) .
Cl2 N7' 3.427(4) .
Cl2 C8' 4.145(5) .
Cl2 C8' 3.524(5) 1_655
Cl2 N9' 3.906(4) 1_655
Cl2 H2 3.141 4
Cl2 H6 3.008 .
Cl2 H8 4.146 1_655
Cl2 H8 2.988 3_545
Cl2 H9 4.128 3_545
Cl2 H2' 3.140 4_554
Cl2 H8' 2.729 1_655
Cl2 H9' 3.565 1_655
N1 N3 2.389(6) .
N1 C4 2.654(6) .
N1 C5 2.332(5) .
N1 N7 3.699(5) .
N1 N9 3.994(6) .
N1 N1' 3.927(6) 2_564
N1 N1' 3.469(6) 4_454
N1 C2' 4.409(6) 2_564
N1 C2' 3.794(6) 4_454
N1 N3' 4.143(6) 4_454
N1 N3' 3.646(6) 4_554
N1 C4' 3.568(6) 4_554
N1 C4' 4.205(6) 2_564
N1 C4' 4.066(6) 4_454
N1 C5' 3.664(6) 2_564
N1 C5' 3.754(6) 4_454
N1 C6' 3.494(6) 2_564
N1 C6' 3.454(6) 4_454
N1 N7' 4.107(5) 2_564
N1 C8' 3.919(6) 4_554
N1 N9' 2.797(6) 4_554
N1 H2 1.976 .
N1 H6 2.000 .
N1 H6' 3.719 4_454
N1 H6' 3.560 2_564
N1 H9' 1.905 4_554
C2 C4 2.210(6) .
C2 C5 2.650(5) .
C2 C6 2.329(6) .
C2 N7 4.019(5) .
C2 C8 4.340(6) .
C2 N9 3.521(6) .
C2 N1' 3.859(6) 4_454
C2 N1' 4.370(6) 2_564
C2 C2' 3.856(6) 4_454
C2 N3' 3.749(6) 4_454
C2 N3' 4.350(6) 2_564
C2 C4' 3.774(6) 2_564
C2 C4' 3.504(7) 4_454
C2 C5' 3.475(6) 4_454
C2 C5' 3.498(6) 2_564
C2 C6' 3.831(7) 2_564
C2 C6' 3.685(7) 4_454
C2 N7' 3.680(6) 2_564
C2 N7' 3.982(6) 4_454
C2 C8' 4.231(6) 4_454
C2 C8' 3.983(7) 2_564
C2 N9' 4.013(6) 4_454
C2 N9' 4.055(6) 2_564
C2 N9' 3.856(6) 4_554
C2 H6 3.186 .
C2 H8 3.928 2_564
C2 H9 3.991 .
C2 H6' 3.601 2_464
C2 H9' 2.920 4_554
N3 C5 2.434(5) .
N3 C6 2.807(6) .
N3 N7 3.570(4) .
N3 C8 3.499(5) .
N3 N9 2.429(5) .
N3 N1' 3.629(6) 2_464
N3 N1' 4.310(5) 4_454
N3 C2' 4.259(6) 2_564
N3 C2' 3.883(6) 4_454
N3 N3' 3.512(5) 4_454
N3 N3' 3.795(5) 2_564
N3 C4' 3.419(6) 2_564
N3 C4' 3.539(6) 4_454
N3 C5' 3.994(5) 4_454
N3 C5' 3.648(6) 2_564
N3 C6' 4.381(6) 4_454
N3 C6' 3.310(6) 2_464
N3 C6' 4.182(6) 2_564
N3 N7' 3.968(5) 2_564
N3 C8' 3.890(6) 2_564
N3 N9' 3.907(5) 4_454
N3 N9' 3.579(5) 2_564
N3 H2 1.951 .
N3 H6 3.755 .
N3 H9 2.742 .
N3 H6' 2.512 2_464
N3 H9' 3.898 2_564
C4 C6 2.357(6) .
C4 N7 2.266(5) .
C4 C8 2.181(5) .
C4 N1' 3.996(6) 2_564
C4 N1' 3.562(6) 2_464
C4 N1' 4.278(6) 4_454
C4 C2' 3.604(6) 2_564
C4 C2' 3.698(6) 4_454
C4 N3' 3.599(6) 4_454
C4 N3' 3.358(6) 2_564
C4 C4' 3.479(6) 2_564
C4 C4' 4.085(6) 4_454
C4 C5' 3.898(6) 2_564
C4 C6' 4.130(6) 2_564
C4 C6' 3.749(6) 2_464
C4 N9' 4.006(5) 2_564
C4 H2 3.097 .
C4 H6 3.235 .
C4 H8 3.068 .
C4 H9 2.054 .
C4 H2' 3.964 2_564
C4 H2' 3.768 4_454
C4 H6' 3.217 2_464
C5 C8 2.162(6) .
C5 N9 2.214(6) .
C5 N1' 3.465(6) 2_564
C5 N1' 3.939(6) 4_454
C5 C2' 3.616(6) 4_454
C5 C2' 3.350(6) 2_564
C5 N3' 3.635(5) 2_564
C5 N3' 4.008(6) 4_454
C5 C4' 3.941(6) 2_564
C5 C5' 4.074(6) 2_564
C5 C6' 3.828(6) 2_564
C5 N7' 4.380(5) .
C5 H2 3.621 .
C5 H6 2.033 .
C5 H8 3.059 .
C5 H9 3.127 .
C5 H2' 3.569 2_564
C5 H2' 3.521 4_454
C5 H8' 3.952 .
C6 N7 2.538(5) .
C6 C8 3.511(6) .
C6 N9 4.342(6) 3_545
C6 N9 3.487(6) .
C6 N1' 3.502(6) 4_454
C6 N1' 3.445(6) 2_564
C6 C2' 3.829(6) 2_564
C6 C2' 3.661(7) 4_454
C6 N3' 4.258(6) 4_454
C6 N3' 4.289(6) 2_564
C6 N3' 3.329(6) 4_554
C6 C4' 4.294(6) 2_564
C6 C4' 3.753(6) 4_554
C6 C5' 3.967(6) 2_564
C6 C6' 3.502(6) 2_564
C6 C6' 3.971(6) 4_454
C6 N9' 3.458(6) 4_554
C6 H2 3.183 .
C6 H9 3.932 1_655
C6 H9 3.841 3_545
C6 H2' 3.761 4_454
C6 H6' 3.706 2_564
C6 H9' 2.759 4_554
N7 N9 2.240(5) .
N7 N1' 3.809(5) 2_564
N7 C2' 4.221(6) 4_454
N7 C2' 3.404(6) 2_564
N7 N3' 3.835(5) 2_564
N7 N7' 3.109(4) .
N7 C8' 3.414(5) .
N7 H6 2.841 .
N7 H8 2.000 .
N7 H9 3.149 .
N7 H2' 3.247 2_564
N7 H2' 3.818 4_454
N7 H8' 2.998 .
C8 N1' 3.916(6) 2_464
C8 C2' 3.637(7) 2_564
C8 N3' 3.655(6) 2_564
C8 N7' 3.472(5) .
C8 C8' 3.520(6) .
C8 H2 4.000 2_565
C8 H6 4.021 .
C8 H9 2.080 .
C8 H2' 3.458 2_564
C8 H8' 3.012 .
N9 N1' 2.784(5) 2_464
N9 C2' 4.299(6) 4_454
N9 C2' 3.819(6) 2_464
N9 C2' 3.789(6) 2_564
N9 N3' 3.393(5) 2_564
N9 N3' 4.078(5) 4_454
N9 C4' 3.885(6) 2_564
N9 C6' 3.443(5) 2_464
N9 N9' 4.345(5) 2_564
N9 H6 3.879 1_455
N9 H6 3.869 3_455
N9 H8 2.025 .
N9 H2' 3.912 2_564
N9 H2' 3.830 2_464
N9 H6' 3.267 2_464
N9 H8' 3.934 .
N1' N3' 2.385(6) .
N1' C4' 2.657(5) .
N1' C5' 2.335(5) .
N1' N7' 3.701(5) .
N1' N9' 3.999(5) .
N1' H6 3.696 4
N1' H6 3.567 2_565
N1' H9 1.866 2_665
N1' H2' 1.925 .
N1' H6' 2.037 .
N1' H9' 3.961 1_655
C2' C4' 2.224(5) .
C2' C5' 2.649(5) .
C2' C6' 2.315(6) .
C2' N7' 4.022(5) .
C2' C8' 4.346(6) .
C2' N9' 3.543(5) .
C2' H6 3.638 4_455
C2' H9 2.877 2_665
C2' H6' 3.202 .
N3' C5' 2.421(5) .
N3' C6' 2.800(6) .
N3' N7' 3.564(5) .
N3' C8' 3.492(5) .
N3' N9' 2.435(5) .
N3' H6 2.521 4_455
N3' H9 3.677 2_565
N3' H2' 1.937 .
N3' H6' 3.768 .
N3' H9' 2.788 .
C4' C6' 2.364(6) .
C4' N7' 2.271(5) .
C4' C8' 2.179(5) .
C4' H2 3.545 4
C4' H6 3.193 4_455
C4' H2' 3.067 .
C4' H6' 3.247 .
C4' H8' 3.108 .
C4' H9' 2.072 .
C5' C8' 2.153(5) .
C5' N9' 2.205(5) .
C5' H2 3.763 2_565
C5' H2 3.335 4
C5' H9 4.003 2_665
C5' H2' 3.576 .
C5' H6' 2.036 .
C5' H8' 3.083 .
C5' H9' 3.119 .
C6' N7' 2.543(5) .
C6' C8' 3.510(6) .
C6' N9' 4.052(6) 1_655
C6' N9' 3.490(6) .
C6' H2 3.758 4
C6' H6 3.741 2_565
C6' H9 2.702 2_665
C6' H2' 3.130 .
C6' H9' 3.566 1_655
N7' N9' 2.234(5) .
N7' H2 3.495 4
N7' H2 3.576 2_565
N7' H8 3.190 .
N7' H6' 2.818 .
N7' H8' 2.014 .
N7' H9' 3.124 .
C8' H2 3.855(5) 2_565
C8' H2 3.744(5) 4
C8' H8 3.241 .
C8' H6' 4.000(5) .
C8' H9' 2.039 .
N9' H2 3.808 4
N9' H2 3.876 4_455
N9' H6 3.241 4_455
N9' H6' 3.596 1_455
N9' H8' 2.057 .
H2 H8 3.0987 2_564
H2 H9' 2.981 4_554
H6 H9 3.5750 1_655
H6 H9 3.5512 3_545
H6 H9' 2.7662 4_554
H8 H9 2.4536 .
H8 H8' 2.8900 .
H9 H2' 2.943 2_464
H9 H6' 2.7487 2_464
H2' H8' 3.3182 4
H6' H9' 3.3080 1_655
H8' H9' 2.4378 .
